data_1552084
loop_
_publ_author_name
'Tapas Kumar Maj'
'Ryotaro Matsuda'
'Susumu Kitagawa'

_publ_section_title
;
 A flexible interpenetrating coordination framework with a bimodal porous
 functionality
;
_journal_name_full 'Nature Materials'
_journal_page_first 142
_journal_page_last 148
_journal_paper_doi 10.1038/nmat1827
_journal_volume 6
_journal_year 2007
_chemical_formula_sum 'C14 H12 N5 Ni0.5 O2.5'
_chemical_formula_weight 319.63
_space_group_IT_number 15
_space_group_name_Hall '-C 2yc'
_space_group_name_H-M_alt 'C 1 2/c 1'
_symmetry_cell_setting monoclinic
_symmetry_Int_Tables_number 15
_symmetry_space_group_name_H-M 'C 1 2/c 1'
_cell_angle_alpha 90
_cell_angle_beta 100.39(5)
_cell_angle_gamma 90
_cell_formula_units_Z 4
_cell_length_a 18.21(3)
_cell_length_b 19.99(3)
_cell_length_c 8.632(13)
_cell_measurement_reflns_used 130
_cell_measurement_temperature 223.2
_cell_measurement_theta_max 27.5
_cell_measurement_theta_min 3.1
_cell_volume 3091(8)
_computing_cell_refinement CRYSTALCLEAR
_computing_data_collection CRYSTALCLEAR
_computing_data_reduction 'teXsan Ver. 1.11'
_computing_publication_material 'teXsan Ver. 1.11'
_computing_structure_refinement 'teXsan Ver. 1.10'
_computing_structure_solution SIR97
_diffrn_detector_area_resol_mean 14.71
_diffrn_measured_fraction_theta_full 0.9721
_diffrn_measured_fraction_theta_max 0.9721
_diffrn_measurement_device_type 'Rigaku/MSC Mercury CCD'
_diffrn_measurement_method \w
_diffrn_radiation_type 'Mo K\a'
_diffrn_radiation_wavelength 0.7107
_diffrn_reflns_av_R_equivalents 0.044
_diffrn_reflns_limit_h_max 22
_diffrn_reflns_limit_h_min -23
_diffrn_reflns_limit_k_max 23
_diffrn_reflns_limit_k_min -25
_diffrn_reflns_limit_l_max 11
_diffrn_reflns_limit_l_min -11
_diffrn_reflns_number 12432
_diffrn_reflns_theta_full 27.47
_diffrn_reflns_theta_max 27.47
_exptl_absorpt_coefficient_mu 0.681
_exptl_absorpt_correction_T_max 0.873
_exptl_absorpt_correction_T_min 0.722
_exptl_absorpt_correction_type empirical
_exptl_absorpt_process_details REQABA
_exptl_crystal_colour violet
_exptl_crystal_density_diffrn 1.372
_exptl_crystal_density_method 'not measured'
_exptl_crystal_description Prism
_exptl_crystal_size_max 0.200
_exptl_crystal_size_mid 0.200
_exptl_crystal_size_min 0.200
_refine_diff_density_max 0.90
_refine_diff_density_min -0.61
_refine_ls_extinction_method none
_refine_ls_goodness_of_fit_ref 1.222
_refine_ls_hydrogen_treatment noref
_refine_ls_number_parameters 177
_refine_ls_number_reflns 2773
_refine_ls_R_factor_gt 0.0573
_refine_ls_shift/su_max 0.0001
_refine_ls_structure_factor_coef F
_refine_ls_weighting_details 'w = 1/[\s^2^(Fo) + 0.00063|Fo|^2^]'
_refine_ls_weighting_scheme calc
_refine_ls_wR_factor_ref 0.0833
_reflns_number_gt 2773
_reflns_number_total 3455
_reflns_threshold_expression F^2^>2.0\s(F^2^)
_cod_data_source_file 1000001.cif
_cod_data_source_block PCOD1000001
_cod_original_cell_volume 3093(8)
_cod_original_formula_sum 'C14 H12 N5 O2.50 Ni0.50 '
_cod_database_code 1552084

loop_
_symmetry_equiv_pos_as_xyz
x,y,z
-x,y,1/2-z
-x,-y,-z
x,-y,1/2+z
1/2+x,1/2+y,z
1/2-x,1/2+y,1/2-z
1/2-x,1/2-y,-z
1/2+x,1/2-y,1/2+z

loop_
_atom_site_label
_atom_site_type_symbol
_atom_site_fract_x
_atom_site_fract_y
_atom_site_fract_z
_atom_site_U_iso_or_equiv
_atom_site_adp_type
_atom_site_occupancy
_atom_site_calc_flag
_atom_site_refinement_flags
_atom_site_disorder_assembly
_atom_site_disorder_group
Ni(1) Ni 0.5000 0.17731(3) 0.2500 0.0152(2) Uani 1.00 d S . .
O(1) O 1.0000 0.017(1) 0.7500 0.35(1) Uiso 1.00 d S . .
O(2) O 0.0720(8) 0.0527(8) 0.047(2) 0.327(7) Uiso 1.00 d . . .
O(3) O 0.0566(8) 0.1640(7) 0.217(2) 0.313(7) Uiso 1.00 d . . .
N(1) N 0.5795(2) 0.2541(1) 0.2745(4) 0.0201(8) Uani 1.00 d . . .
N(2) N 0.4131(2) 0.1041(2) 0.2169(4) 0.0244(8) Uani 1.00 d . . .
N(3) N 0.5010(2) 0.1707(2) 0.4902(4) 0.0237(8) Uani 1.00 d . . .
N(4) N 0.5000 0.1256(3) 0.7500 0.107(3) Uani 1.00 d S . .
N(5) N 0.8435(9) 0.2283(7) 0.194(2) 0.237(6) Uiso 1.00 d . . .
N(6) N 0.742(1) 0.2198(7) 0.028(2) 0.119(5) Uiso 0.50 d P . .
C(1) C 0.6310(2) 0.2641(2) 0.4045(5) 0.027(1) Uani 1.00 d . . .
C(2) C 0.6824(3) 0.3150(2) 0.4164(5) 0.038(1) Uani 1.00 d . . .
C(3) C 0.6821(3) 0.3591(2) 0.2938(5) 0.039(1) Uani 1.00 d . . .
C(4) C 0.6273(3) 0.3501(2) 0.1612(5) 0.043(1) Uani 1.00 d . . .
C(5) C 0.5778(2) 0.2974(2) 0.1555(5) 0.030(1) Uani 1.00 d . . .
C(6) C 0.7400(4) 0.4142(3) 0.3048(7) 0.075(2) Uani 1.00 d . . .
C(7) C 0.4200(2) 0.0455(2) 0.1446(5) 0.037(1) Uani 1.00 d . . .
C(8) C 0.3663(3) -0.0046(2) 0.1307(6) 0.051(2) Uani 1.00 d . . .
C(9) C 0.3012(3) 0.0057(3) 0.1842(6) 0.055(2) Uani 1.00 d . . .
C(10) C 0.2930(3) 0.0668(3) 0.2551(6) 0.051(2) Uani 1.00 d . . .
C(11) C 0.3501(2) 0.1143(2) 0.2717(5) 0.034(1) Uani 1.00 d . . .
C(12) C 0.2410(4) -0.0468(4) 0.1665(8) 0.089(2) Uani 1.00 d . . .
C(13) C 0.5007(3) 0.1542(2) 0.6154(5) 0.037(1) Uani 1.00 d . . .
C(14) C 0.7911(7) 0.2473(7) 0.102(2) 0.135(4) Uiso 1.00 d . . .
H(1) H 0.6321 0.2341 0.4913 0.0350 Uiso 1.00 calc . . .
H(2) H 0.7191 0.3204 0.5127 0.0468 Uiso 1.00 calc . . .
H(3) H 0.6240 0.3800 0.0735 0.0513 Uiso 1.00 calc . . .
H(4) H 0.5405 0.2918 0.0636 0.0377 Uiso 1.00 calc . . .
H(5) H 0.7346 0.4431 0.3879 0.0918 Uiso 1.00 calc . . .
H(6) H 0.7896 0.3927 0.3337 0.0918 Uiso 1.00 calc . . .
H(7) H 0.3435 0.1564 0.3250 0.0447 Uiso 1.00 calc . . .
H(8) H 0.2471 0.0769 0.2925 0.0633 Uiso 1.00 calc . . .
H(9) H 0.3750 -0.0464 0.0792 0.0619 Uiso 1.00 calc . . .
H(10) H 0.4643 0.0375 0.1006 0.0468 Uiso 1.00 calc . . .
H(11) H 0.1935 -0.0268 0.1342 0.1071 Uiso 1.00 calc . . .
H(12) H 0.2486 -0.0771 0.0801 0.1071 Uiso 1.00 calc . . .

loop_
_atom_site_aniso_label
_atom_site_aniso_U_11
_atom_site_aniso_U_22
_atom_site_aniso_U_33
_atom_site_aniso_U_12
_atom_site_aniso_U_13
_atom_site_aniso_U_23
Ni(1) 0.0176(3) 0.0151(3) 0.0134(3) 0.0000 0.0041(2) 0.0000
N(1) 0.021(2) 0.018(2) 0.021(2) -0.004(1) 0.003(1) -0.001(1)
N(2) 0.027(2) 0.024(2) 0.021(2) -0.006(1) 0.000(1) 0.004(1)
N(3) 0.030(2) 0.028(2) 0.014(2) 0.001(1) 0.005(1) 0.000(1)
N(4) 0.27(1) 0.038(4) 0.023(3) 0.0000 0.055(5) 0.0000
C(1) 0.027(2) 0.030(2) 0.022(2) -0.006(2) -0.002(2) 0.003(2)
C(2) 0.037(2) 0.043(3) 0.029(2) -0.017(2) -0.006(2) 0.002(2)
C(3) 0.042(3) 0.040(3) 0.033(2) -0.026(2) -0.002(2) 0.003(2)
C(4) 0.058(3) 0.040(3) 0.030(2) -0.026(2) 0.003(2) 0.011(2)
C(5) 0.032(2) 0.031(2) 0.024(2) -0.011(2) -0.001(2) 0.006(2)
C(6) 0.090(5) 0.072(4) 0.053(4) -0.063(4) -0.016(3) 0.017(3)
C(7) 0.045(3) 0.023(2) 0.037(3) -0.008(2) -0.007(2) -0.005(2)
C(8) 0.061(3) 0.031(3) 0.051(3) -0.020(2) -0.015(3) 0.005(2)
C(9) 0.065(4) 0.050(3) 0.040(3) -0.041(3) -0.017(3) 0.019(2)
C(10) 0.034(3) 0.072(4) 0.046(3) -0.024(2) 0.005(2) 0.022(3)
C(11) 0.031(2) 0.037(2) 0.033(2) -0.009(2) 0.007(2) 0.008(2)
C(12) 0.098(5) 0.094(5) 0.063(4) -0.078(4) -0.018(4) 0.023(4)
C(13) 0.064(3) 0.023(2) 0.024(2) 0.000(2) 0.011(2) -0.003(2)

loop_
_atom_type_symbol
_atom_type_description
_atom_type_scat_dispersion_real
_atom_type_scat_dispersion_imag
_atom_type_scat_source
Ni Ni 0.339 1.112
;International Tables for Crystallography
(1992, Vol. C, Tables 4.2.6.8 and 6.1.1.1)
;
C C 0.003 0.002
;International Tables for Crystallography
(1992, Vol. C, Tables 4.2.6.8 and 6.1.1.1)
;
N N 0.006 0.003
;International Tables for Crystallography
(1992, Vol. C, Tables 4.2.6.8 and 6.1.1.1)
;
O O 0.011 0.006
;International Tables for Crystallography
(1992, Vol. C, Tables 4.2.6.8 and 6.1.1.1)
;
H H 0.000 0.000
;International Tables for Crystallography
(1992, Vol. C, Table 6.1.1.2)
;

loop_
_geom_angle_atom_site_label_1
_geom_angle_atom_site_label_2
_geom_angle_atom_site_label_3
_geom_angle
_geom_angle_site_symmetry_1
_geom_angle_site_symmetry_2
_geom_angle_site_symmetry_3
_geom_angle_publ_flag
N(1) Ni(1) N(1) 85.7(2) . . 2_655 yes
N(1) Ni(1) N(2) 175.8(1) . . . yes
N(1) Ni(1) N(2) 90.4(2) . . 2_655 yes
N(1) Ni(1) N(3) 93.7(1) . . . yes
N(1) Ni(1) N(3) 91.6(1) . . 2_655 yes
N(1) Ni(1) N(2) 90.4(2) 2_655 . . yes
N(1) Ni(1) N(2) 175.8(1) 2_655 . 2_655 yes
N(1) Ni(1) N(3) 91.6(1) 2_655 . . yes
N(1) Ni(1) N(3) 93.7(1) 2_655 . 2_655 yes
N(2) Ni(1) N(2) 93.5(2) . . 2_655 yes
N(2) Ni(1) N(3) 87.9(1) . . . yes
N(2) Ni(1) N(3) 87.2(1) . . 2_655 yes
N(2) Ni(1) N(3) 87.2(1) 2_655 . . yes
N(2) Ni(1) N(3) 87.9(1) 2_655 . 2_655 yes
N(3) Ni(1) N(3) 172.7(2) . . 2_655 yes
Ni(1) N(1) C(1) 124.0(3) . . . yes
Ni(1) N(1) C(5) 118.4(2) . . . yes
C(1) N(1) C(5) 117.5(3) . . . yes
Ni(1) N(2) C(7) 122.0(3) . . . yes
Ni(1) N(2) C(11) 120.8(3) . . . yes
C(7) N(2) C(11) 117.2(4) . . . yes
Ni(1) N(3) C(13) 166.7(3) . . . yes
C(13) N(4) C(13) 127.6(7) . . 2_656 yes
N(6) N(6) C(14) 64(1) 7_655 . . yes
N(6) N(6) C(14) 50(1) 7_655 . 7_655 yes
C(14) N(6) C(14) 114(1) . . 7_655 yes
N(1) C(1) C(2) 122.4(4) . . . yes
C(1) C(2) C(3) 120.5(4) . . . yes
C(2) C(3) C(4) 117.0(4) . . . yes
C(2) C(3) C(6) 120.7(4) . . . yes
C(4) C(3) C(6) 122.3(4) . . . yes
C(3) C(4) C(5) 119.7(4) . . . yes
N(1) C(5) C(4) 122.7(4) . . . yes
C(3) C(6) C(12) 117.2(4) . . 5_555 yes
N(2) C(7) C(8) 123.1(5) . . . yes
C(7) C(8) C(9) 120.2(5) . . . yes
C(8) C(9) C(10) 116.9(4) . . . yes
C(8) C(9) C(12) 121.5(6) . . . yes
C(10) C(9) C(12) 121.6(6) . . . yes
C(9) C(10) C(11) 120.4(5) . . . yes
N(2) C(11) C(10) 122.2(4) . . . yes
C(6) C(12) C(9) 114.4(5) 5_445 . . yes
N(3) C(13) N(4) 170.7(5) . . . yes
N(5) C(14) N(6) 132(1) . . . yes
N(5) C(14) N(6) 153(1) . . 7_655 yes
N(6) C(14) N(6) 65(1) . . 7_655 yes

loop_
_geom_bond_atom_site_label_1
_geom_bond_atom_site_label_2
_geom_bond_distance
_geom_bond_site_symmetry_1
_geom_bond_site_symmetry_2
_geom_bond_publ_flag
Ni(1) N(1) 2.096(3) . . yes
Ni(1) N(1) 2.096(3) . 2_655 yes
Ni(1) N(2) 2.137(4) . . yes
Ni(1) N(2) 2.137(4) . 2_655 yes
Ni(1) N(3) 2.074(3) . . yes
Ni(1) N(3) 2.074(3) . 2_655 yes
N(1) C(1) 1.342(5) . . yes
N(1) C(5) 1.338(5) . . yes
N(2) C(7) 1.344(5) . . yes
N(2) C(11) 1.334(6) . . yes
N(3) C(13) 1.132(5) . . yes
N(4) C(13) 1.297(5) . . yes
N(4) C(13) 1.297(5) . 2_656 yes
N(5) C(14) 1.19(2) . . yes
N(6) N(6) 1.36(3) . 7_655 yes
N(6) C(14) 1.15(2) . . yes
N(6) C(14) 1.35(2) . 7_655 yes
C(1) C(2) 1.375(6) . . yes
C(2) C(3) 1.376(6) . . yes
C(3) C(4) 1.388(6) . . yes
C(3) C(6) 1.517(6) . . yes
C(4) C(5) 1.383(6) . . yes
C(6) C(12) 1.428(8) . 5_555 yes
C(7) C(8) 1.391(6) . . yes
C(8) C(9) 1.363(8) . . yes
C(9) C(10) 1.388(8) . . yes
C(9) C(12) 1.507(7) . . yes
C(10) C(11) 1.397(6) . . yes

loop_
_geom_torsion_atom_site_label_1
_geom_torsion_atom_site_label_2
_geom_torsion_atom_site_label_3
_geom_torsion_atom_site_label_4
_geom_torsion
_geom_torsion_site_symmetry_1
_geom_torsion_site_symmetry_2
_geom_torsion_site_symmetry_3
_geom_torsion_site_symmetry_4
_geom_torsion_publ_flag
Ni(1) N(1) C(1) C(2) 179.9(3) . . . . yes
Ni(1) N(1) C(1) H(1) 0.9 . . . . no
Ni(1) N(1) C(5) C(4) 179.3(4) . . . . yes
Ni(1) N(1) C(5) H(4) -0.1 . . . . no
Ni(1) N(1) C(1) C(2) 179.9(3) . 2_655 2_655 2_655 yes
Ni(1) N(1) C(1) H(1) 0.9 . 2_655 2_655 2_655 no
Ni(1) N(1) C(5) C(4) 179.3(4) . 2_655 2_655 2_655 yes
Ni(1) N(1) C(5) H(4) -0.1 . 2_655 2_655 2_655 no
Ni(1) N(2) C(7) C(8) 175.7(3) . . . . yes
Ni(1) N(2) C(7) H(10) -3.9 . . . . no
Ni(1) N(2) C(11) C(10) -178.5(3) . . . . yes
Ni(1) N(2) C(11) H(7) 1.6 . . . . no
Ni(1) N(2) C(7) C(8) 175.7(3) . 2_655 2_655 2_655 yes
Ni(1) N(2) C(7) H(10) -3.9 . 2_655 2_655 2_655 no
Ni(1) N(2) C(11) C(10) -178.5(3) . 2_655 2_655 2_655 yes
Ni(1) N(2) C(11) H(7) 1.6 . 2_655 2_655 2_655 no
Ni(1) N(3) C(13) N(4) 1(4) . . . . yes
Ni(1) N(3) C(13) N(4) 1(4) . 2_655 2_655 2_655 yes
N(1) Ni(1) N(1) C(1) 117.6(3) . . 2_655 2_655 yes
N(1) Ni(1) N(1) C(5) -60.2(3) . . 2_655 2_655 yes
N(1) Ni(1) N(2) C(7) 126(1) . . . . yes
N(1) Ni(1) N(2) C(11) -55(1) . . . . yes
N(1) Ni(1) N(2) C(7) 146.8(3) . . 2_655 2_655 yes
N(1) Ni(1) N(2) C(11) -35.0(3) . . 2_655 2_655 yes
N(1) Ni(1) N(3) C(13) -140(1) . . . . yes
N(1) Ni(1) N(3) C(13) 133(1) . . 2_655 2_655 yes
N(1) C(1) C(2) C(3) 1.2(7) . . . . yes
N(1) C(1) C(2) H(2) -179.6 . . . . no
N(1) C(5) C(4) C(3) 0.8(8) . . . . yes
N(1) C(5) C(4) H(3) -179.8 . . . . no
N(2) Ni(1) N(1) C(1) 138(1) . . . . yes
N(2) Ni(1) N(1) C(5) -39(1) . . . . yes
N(2) Ni(1) N(1) C(1) -60.9(3) . . 2_655 2_655 yes
N(2) Ni(1) N(1) C(5) 121.3(3) . . 2_655 2_655 yes
N(2) Ni(1) N(2) C(7) -34.6(3) . . 2_655 2_655 yes
N(2) Ni(1) N(2) C(11) 143.6(3) . . 2_655 2_655 yes
N(2) Ni(1) N(3) C(13) 43(1) . . . . yes
N(2) Ni(1) N(3) C(13) -50(1) . . 2_655 2_655 yes
N(2) C(7) C(8) C(9) 3.6(7) . . . . yes
N(2) C(7) C(8) H(9) -178.5 . . . . no
N(2) C(11) C(10) C(9) 2.1(7) . . . . yes
N(2) C(11) C(10) H(8) -177.3 . . . . no
N(3) Ni(1) N(1) C(1) 26.2(3) . . . . yes
N(3) Ni(1) N(1) C(5) -151.6(3) . . . . yes
N(3) Ni(1) N(1) C(1) -148.8(3) . . 2_655 2_655 yes
N(3) Ni(1) N(1) C(5) 33.4(3) . . 2_655 2_655 yes
N(3) Ni(1) N(2) C(7) -121.6(3) . . . . yes
N(3) Ni(1) N(2) C(11) 56.6(3) . . . . yes
N(3) Ni(1) N(2) C(7) 53.1(3) . . 2_655 2_655 yes
N(3) Ni(1) N(2) C(11) -128.7(3) . . 2_655 2_655 yes
N(3) Ni(1) N(3) C(13) -3(1) . . 2_655 2_655 yes
N(3) C(13) N(4) C(13) -178(3) . . . 2_656 yes
N(5) C(14) N(6) N(6) -156(2) . . . 7_655 yes
N(5) C(14) N(6) C(14) -156(2) . . . 7_655 yes
N(5) C(14) N(6) N(6) 138(3) . . 7_655 . yes
N(5) C(14) N(6) C(14) 138(3) . . 7_655 7_655 yes
N(6) C(14) N(6) C(14) 0.0 . . 7_655 7_655 yes
N(6) C(14) N(6) C(14) 0.0 . 7_655 7_655 . yes
C(1) N(1) C(5) C(4) 1.3(7) . . . . yes
C(1) N(1) C(5) H(4) -178.1 . . . . no
C(1) C(2) C(3) C(4) 1.0(8) . . . . yes
C(1) C(2) C(3) C(6) -178.4(5) . . . . yes
C(2) C(1) N(1) C(5) -2.3(6) . . . . yes
C(2) C(3) C(4) C(5) -1.9(8) . . . . yes
C(2) C(3) C(4) H(3) 178.7 . . . . no
C(2) C(3) C(6) C(12) 173.3(7) . . . 5_555 yes
C(2) C(3) C(6) H(5) -62.5 . . . . no
C(2) C(3) C(6) H(6) 52.7 . . . . no
C(3) C(2) C(1) H(1) -179.8 . . . . no
C(3) C(4) C(5) H(4) -179.9 . . . . no
C(4) C(3) C(2) H(2) -178.3 . . . . no
C(4) C(3) C(6) C(12) -6(1) . . . 5_555 yes
C(4) C(3) C(6) H(5) 118.1 . . . . no
C(4) C(3) C(6) H(6) -126.7 . . . . no
C(5) N(1) C(1) H(1) 178.7 . . . . no
C(5) C(4) C(3) C(6) 177.5(5) . . . . yes
C(6) C(3) C(2) H(2) 2.3 . . . . no
C(6) C(3) C(4) H(3) -1.9 . . . . no
C(7) N(2) C(11) C(10) -0.3(6) . . . . yes
C(7) N(2) C(11) H(7) 179.9 . . . . no
C(7) C(8) C(9) C(10) -1.6(7) . . . . yes
C(7) C(8) C(9) C(12) 178.1(4) . . . . yes
C(8) C(7) N(2) C(11) -2.5(6) . . . . yes
C(8) C(9) C(10) C(11) -1.1(7) . . . . yes
C(8) C(9) C(10) H(8) 178.4 . . . . no
C(8) C(9) C(12) H(11) -137.1 . . . . no
C(8) C(9) C(12) H(12) -21.6 . . . . no
C(9) C(8) C(7) H(10) -176.8 . . . . no
C(9) C(10) C(11) H(7) -178.1 . . . . no
C(10) C(9) C(8) H(9) -179.5 . . . . no
C(10) C(9) C(12) H(11) 42.6 . . . . no
C(10) C(9) C(12) H(12) 158.1 . . . . no
C(11) N(2) C(7) H(10) 177.9 . . . . no
C(11) C(10) C(9) C(12) 179.2(4) . . . . yes
C(12) C(9) C(8) H(9) 0.2 . . . . no
C(12) C(9) C(10) H(8) -1.4 . . . . no
C(14) N(6) N(6) C(14) 180.0 . . 7_655 7_655 yes
C(14) N(6) C(14) N(6) 0.0000(1) . . 7_655 7_655 yes
C(14) N(6) N(6) C(14) 180.0 . 7_655 . 7_655 yes
C(14) N(6) C(14) N(6) 0.0000(1) . 7_655 7_655 . yes
H(1) C(1) C(2) H(2) -0.6 . . . . no
H(3) C(4) C(5) H(4) -0.4 . . . . no
H(7) C(11) C(10) H(8) 2.5 . . . . no
H(9) C(8) C(7) H(10) 1.1 . . . . no
H(9) C(8) C(7) H(10) 1.1 . . . . no
